data_2104603
loop_
_publ_author_name
'Marsh, Richard E.'

_publ_section_title
;
 Space groups <i>P</i>1 and <i>Cc</i>: how are they doing?
;
_journal_coeditor_code BK5088
_journal_issue 6
_journal_name_full 'Acta Crystallographica Section B'
_journal_page_first 782
_journal_page_last 783
_journal_paper_doi 10.1107/S0108768109046448
_journal_volume 65
_journal_year 2009
_chemical_formula_moiety '(C26 H46 F2 N2 O2 Sn2), 2(C F3 O3 S)'
_chemical_formula_sum 'C28 H46 F8 N2 O8 S2 Sn2'
_chemical_formula_weight 992.2
_chemical_name_systematic
;
bis(mu-2-Fluoro)di-n-butyl-diaquo-bis(2-(dimethylaminomethylphenyl)-
ditin(IV) trifluoromethylsulfonate.
;
_space_group_IT_number 2
_symmetry_cell_setting triclinic
_symmetry_space_group_name_Hall '-P 1'
_symmetry_space_group_name_H-M 'P -1'
_cell_angle_alpha 108.455(7)
_cell_angle_beta 95.985(7)
_cell_angle_gamma 117.955(6)
_cell_formula_units_Z 1
_cell_length_a 10.0890(11)
_cell_length_b 10.7420(8)
_cell_length_c 11.4180(12)
_cell_measurement_reflns_used 18700
_cell_measurement_temperature 150(1)
_cell_measurement_theta_max 27.5
_cell_measurement_theta_min 1
_cell_volume 988.6(2)
_diffrn_ambient_temperature 150(1)
_diffrn_measurement_device_type 'Bruker Nonius KappaCCD area detector'
_diffrn_radiation_monochromator graphite
_diffrn_radiation_source 'fine-focus sealed tube'
_diffrn_radiation_type MoK\a
_diffrn_radiation_wavelength 0.71073
_exptl_absorpt_coefficient_mu 1.455
_exptl_crystal_colour colourless
_exptl_crystal_density_diffrn 1.667
_exptl_crystal_density_method 'not measured'
_exptl_crystal_description block
_exptl_crystal_F_000 496
_exptl_crystal_size_max 0.293
_exptl_crystal_size_mid 0.226
_exptl_crystal_size_min 0.096
_cod_data_source_file bk5088.cif
_cod_data_source_block QOFTAH
_cod_depositor_comments
;
The following automatic conversions were performed:
'_symmetry_cell_setting' value 'Triclinic' changed to 'triclinic'
according to '/home/saulius/struct/CIF-dictionaries/cif_core.dic'
dictionary named 'cif_core.dic' version 2.4.1 from 2010-06-29.

Automatic conversion script
Id: cif_fix_enum 1527 2010-12-29 10:47:43Z saulius 

The following automatic conversions were performed:

'_symmetry_cell_setting' value 'Triclinic' changed to 'triclinic'
according to /home/saulius/struct/CIF-dictionaries/cif_core.dic
dictionary named 'cif_core.dic' version 2.4.1 from 2010-06-29.

Automatic conversion script
Id: cif_fix_values 1715 2011-07-08 13:25:40Z adriana 
;
_cod_original_cell_volume 988.57(17)
_cod_original_sg_symbol_H-M P-1
_cod_database_code 2104603

loop_
_symmetry_equiv_pos_as_xyz
'x, y, z'
'-x, -y, -z'

loop_
_atom_site_label
_atom_site_type_symbol
_atom_site_fract_x
_atom_site_fract_y
_atom_site_fract_z
_atom_site_occupancy
Sn1 Sn 0.31564 0.45985 0.43896 1
C1 C 0.3208 0.6300 0.5996 1
C2 C 0.3276 0.7534 0.5824 1
C3 C 0.3400 0.8745 0.6850 1
H1 H 0.3424 0.9568 0.6728 1
C4 C 0.3481 0.8692 0.8061 1
H2 H 0.3577 0.9502 0.8753 1
C5 C 0.6575 0.2529 0.1765 1
H3 H 0.6522 0.2550 0.0956 1
C6 C 0.6709 0.3726 0.2786 1
H4 H 0.6748 0.4552 0.2664 1
C7 C 0.3284 0.7620 0.4512 1
H5 H 0.4344 0.8187 0.4508 1
H6 H 0.2770 0.8142 0.4391 1
N1 N 0.2459 0.6057 0.3462 1
C8 C 0.0740 0.5335 0.3196 1
H7 H 0.0410 0.5866 0.2824 1
H8 H 0.0464 0.5385 0.3980 1
H9 H 0.0232 0.4274 0.2594 1
C9 C 0.7096 0.3860 0.7720 1
H10 H 0.7422 0.3268 0.8006 1
H11 H 0.5980 0.3376 0.7538 1
H12 H 0.7611 0.4888 0.8386 1
C10 C 0.2336 0.2790 0.2528 1
H13 H 0.1238 0.2370 0.2158 1
H14 H 0.2912 0.3191 0.1984 1
C11 C 0.2470 0.1424 0.2509 1
H15 H 0.3565 0.1786 0.2791 1
H16 H 0.1960 0.1036 0.3088 1
C12 C 0.1740 0.0120 0.1166 1
H17 H 0.0656 -0.0222 0.0864 1
H18 H 0.2280 0.0484 0.0591 1
C13 C 0.1850 -0.1250 0.1145 1
H19 H 0.1372 -0.2056 0.0284 1
H20 H 0.1307 -0.1632 0.1714 1
H21 H 0.2931 -0.0928 0.1440 1
F1 F 0.5548 0.5954 0.4502 1
O1 O 0.0854 0.2852 0.4690 1
H22 H 0.0872 0.2653 0.5308 1
H23 H 0.0297 0.1983 0.4148 1
S1 S 0.1865 0.1570 0.7054 1
C14 C 0.3134 0.2923 0.8687 1
O2 O 0.2943 0.1664 0.6301 1
O3 O 0.1056 0.0127 0.7169 1
O4 O 0.0915 0.2174 0.6793 1
F2 F 0.4081 0.2520 0.9111 1
F3 F 0.4040 0.4326 0.8730 1
F4 F 0.2326 0.3026 0.9504 1

loop_
_geom_angle_atom_site_label_1
_geom_angle_atom_site_label_2
_geom_angle_atom_site_label_3
_geom_angle
_geom_angle_site_symmetry_1
_geom_angle_site_symmetry_2
_geom_angle_site_symmetry_3
_geom_angle_publ_flag
F1 Sn1 O1 161.68 . . . yes
F1 Sn1 N1 91.59 . . . yes
F1 Sn1 C1 95.93 . . . yes
F1 Sn1 C10 99.39 . . . yes
F1 Sn1 F1 72.73 . . 2_666 yes
O1 Sn1 N1 106.26 . . . yes
O1 Sn1 C1 84.82 . . . yes
O1 Sn1 C10 84.72 . . . yes
F1 Sn1 O1 88.96 2_666 . . yes
N1 Sn1 C1 75.56 . . . yes
N1 Sn1 C10 90.96 . . . yes
F1 Sn1 N1 161.37 2_666 . . yes
C1 Sn1 C10 159.87 . . . yes
F1 Sn1 C1 95.68 2_666 . . yes
F1 Sn1 C10 101.28 2_666 . . yes
O2 S1 O3 114.07 . . . yes
O2 S1 O4 114.83 . . . yes
O2 S1 C14 103.90 . . . yes
O3 S1 O4 115.75 . . . yes
O3 S1 C14 102.74 . . . yes
O4 S1 C14 103.23 . . . yes
Sn1 F1 Sn1 107.27 . . 2_666 yes
Sn1 O1 H22 122.00 . . . no
Sn1 O1 H23 120.00 . . . no
H22 O1 H23 98.00 . . . no
Sn1 N1 C9 116.20 . . 2_666 yes
C7 N1 C8 110.04 . . . yes
C7 N1 C9 109.83 . . 2_666 yes
Sn1 N1 C8 106.40 . . . yes
C8 N1 C9 110.17 . . 2_666 yes
Sn1 N1 C7 103.93 . . . yes
C2 C1 C6 119.74 . . 2_666 no
Sn1 C1 C2 116.76 . . . yes
Sn1 C1 C6 123.33 . . 2_666 yes
C3 C2 C7 119.36 . . . no
C1 C2 C3 120.46 . . . no
C1 C2 C7 120.14 . . . no
C2 C3 C4 118.71 . . . no
C3 C4 C5 120.86 . . 2_666 no
C4 C5 C6 120.05 2_666 . . no
C1 C6 C5 120.17 2_666 . . no
N1 C7 C2 110.48 . . . yes
Sn1 C10 C11 114.94 . . . yes
C10 C11 C12 112.05 . . . no
C11 C12 C13 112.27 . . . no
C4 C3 H1 121.00 . . . no
C2 C3 H1 120.00 . . . no
C3 C4 H2 119.00 . . . no
C5 C4 H2 120.00 2_666 . . no
C4 C5 H3 120.00 2_666 . . no
C6 C5 H3 120.00 . . . no
C1 C6 H4 120.00 2_666 . . no
C5 C6 H4 120.00 . . . no
C2 C7 H5 109.00 . . . no
N1 C7 H5 109.00 . . . no
N1 C7 H6 110.00 . . . no
C2 C7 H6 109.00 . . . no
H5 C7 H6 109.00 . . . no
N1 C8 H8 110.00 . . . no
N1 C8 H7 109.00 . . . no
N1 C8 H9 109.00 . . . no
H7 C8 H8 110.00 . . . no
H7 C8 H9 109.00 . . . no
H8 C8 H9 110.00 . . . no
H11 C9 H12 110.00 . . . no
N1 C9 H11 110.00 2_666 . . no
N1 C9 H10 110.00 2_666 . . no
H10 C9 H11 109.00 . . . no
H10 C9 H12 109.00 . . . no
N1 C9 H12 109.00 2_666 . . no
Sn1 C10 H14 110.00 . . . no
Sn1 C10 H13 109.00 . . . no
H13 C10 H14 109.00 . . . no
C11 C10 H13 106.00 . . . no
C11 C10 H14 108.00 . . . no
C10 C11 H15 108.00 . . . no
C12 C11 H15 108.00 . . . no
C12 C11 H16 109.00 . . . no
C10 C11 H16 110.00 . . . no
H15 C11 H16 109.00 . . . no
C13 C12 H17 109.00 . . . no
C13 C12 H18 107.00 . . . no
C11 C12 H17 109.00 . . . no
C11 C12 H18 110.00 . . . no
H17 C12 H18 110.00 . . . no
H20 C13 H21 109.00 . . . no
C12 C13 H19 110.00 . . . no
C12 C13 H20 108.00 . . . no
C12 C13 H21 110.00 . . . no
H19 C13 H20 109.00 . . . no
H19 C13 H21 110.00 . . . no
S1 C14 F2 111.73 . . . yes
S1 C14 F3 110.19 . . . yes
S1 C14 F4 111.88 . . . yes
F2 C14 F3 107.19 . . . yes
F2 C14 F4 107.75 . . . yes
F3 C14 F4 107.89 . . . yes

loop_
_geom_bond_atom_site_label_1
_geom_bond_atom_site_label_2
_geom_bond_distance
_geom_bond_site_symmetry_1
_geom_bond_site_symmetry_2
_geom_bond_publ_flag
Sn1 F1 2.1170 . . yes
Sn1 O1 2.3497 . . yes
Sn1 N1 2.4495 . . yes
Sn1 C1 2.1157 . . yes
Sn1 C10 2.1186 . . yes
Sn1 F1 2.1261 . 2_666 yes
S1 O4 1.4402 . . yes
S1 C14 1.8083 . . yes
S1 O2 1.4420 . . yes
S1 O3 1.4322 . . yes
F2 C14 1.3261 . . yes
F3 C14 1.3272 . . yes
F4 C14 1.3133 . . yes
O1 H23 0.8000 . . no
O1 H22 0.8000 . . no
N1 C8 1.4770 . . yes
N1 C9 1.4819 . 2_666 yes
N1 C7 1.4685 . . yes
C1 C2 1.3721 . . no
C1 C6 1.3944 . 2_666 no
C2 C7 1.5304 . . no
C2 C3 1.3901 . . no
C3 C4 1.3973 . . no
C4 C5 1.3641 . 2_666 no
C5 C6 1.3732 . . no
C10 C11 1.5292 . . no
C11 C12 1.5144 . . no
C12 C13 1.5199 . . no
C3 H1 0.9300 . . no
C4 H2 0.9300 . . no
C5 H3 0.9300 . . no
C6 H4 0.9200 . . no
C7 H5 0.9500 . . no
C7 H6 0.9500 . . no
C8 H9 0.9600 . . no
C8 H7 0.9600 . . no
C8 H8 0.9600 . . no
C9 H12 0.9600 . . no
C9 H10 0.9600 . . no
C9 H11 0.9600 . . no
C10 H14 0.9600 . . no
C10 H13 0.9600 . . no
C11 H15 0.9600 . . no
C11 H16 0.9600 . . no
C12 H17 0.9600 . . no
C12 H18 0.9600 . . no
C13 H19 0.9600 . . no
C13 H20 0.9600 . . no
C13 H21 0.9600 . . no
